data_7155698
loop_
_publ_author_name
'Fan, Zhoulong'
'Lu, Heng'
'Li, Wei'
'Geng, Kaijun'
'Zhang, Ao'

_publ_section_title
;
 Rhodium-Catalyzed Redox-Neutral Coupling of Phenidones with Alkynes
;
_journal_name_full 'Org. Biomol. Chem.'
_journal_paper_doi 10.1039/C7OB01271C
_journal_year 2017
_chemical_formula_sum 'C23 H20 N2 O2.5'
_chemical_formula_weight 364.41
_chemical_name_systematic
; 
 ? 
;
_space_group_IT_number 15
_symmetry_space_group_name_Hall '-C 2yc'
_symmetry_space_group_name_H-M 'C 1 2/c 1'
_atom_sites_solution_hydrogens geom
_atom_sites_solution_primary direct
_atom_sites_solution_secondary difmap
_audit_creation_method SHELXL-97
_audit_update_record
;
2017-03-28 deposited with the CCDC.
2017-06-16 downloaded from the CCDC.
;
_cell_angle_alpha 90.00
_cell_angle_beta 106.207(3)
_cell_angle_gamma 90.00
_cell_formula_units_Z 8
_cell_length_a 24.0516(14)
_cell_length_b 8.6236(5)
_cell_length_c 20.5558(10)
_cell_measurement_temperature 296(2)
_cell_volume 4094.1(4)
_computing_structure_refinement 'SHELXL-97 (Sheldrick, 2008)'
_computing_structure_solution 'SHELXS-97 (Sheldrick, 2008)'
_diffrn_ambient_temperature 296(2)
_diffrn_measured_fraction_theta_full 0.999
_diffrn_measured_fraction_theta_max 0.999
_diffrn_radiation_monochromator graphite
_diffrn_radiation_source 'fine-focus sealed tube'
_diffrn_radiation_type MoK\a
_diffrn_radiation_wavelength 0.71073
_diffrn_reflns_av_R_equivalents 0.0283
_diffrn_reflns_av_sigmaI/netI 0.0249
_diffrn_reflns_limit_h_max 28
_diffrn_reflns_limit_h_min -25
_diffrn_reflns_limit_k_max 10
_diffrn_reflns_limit_k_min -10
_diffrn_reflns_limit_l_max 24
_diffrn_reflns_limit_l_min -24
_diffrn_reflns_number 15097
_diffrn_reflns_theta_full 25.00
_diffrn_reflns_theta_max 25.00
_diffrn_reflns_theta_min 1.76
_exptl_absorpt_coefficient_mu 0.078
_exptl_crystal_density_diffrn 1.182
_exptl_crystal_density_method 'not measured'
_exptl_crystal_F_000 1536
_exptl_crystal_recrystallization_method 'Re-crystallisation from solvent: DCM-PE'
_refine_diff_density_max 1.751
_refine_diff_density_min -0.481
_refine_diff_density_rms 0.134
_refine_ls_extinction_coef 0.010(3)
_refine_ls_extinction_expression Fc^*^=kFc[1+0.001xFc^2^\l^3^/sin(2\q)]^-1/4^
_refine_ls_extinction_method SHELXL
_refine_ls_goodness_of_fit_ref 1.768
_refine_ls_hydrogen_treatment mixed
_refine_ls_matrix_type full
_refine_ls_number_parameters 260
_refine_ls_number_reflns 3602
_refine_ls_number_restraints 10
_refine_ls_restrained_S_all 1.780
_refine_ls_R_factor_all 0.1382
_refine_ls_R_factor_gt 0.1177
_refine_ls_shift/su_max 0.000
_refine_ls_shift/su_mean 0.000
_refine_ls_structure_factor_coef Fsqd
_refine_ls_weighting_details 'calc w=1/[\s^2^(Fo^2^)+(0.2000P)^2^+0.0000P] where P=(Fo^2^+2Fc^2^)/3'
_refine_ls_weighting_scheme calc
_refine_ls_wR_factor_gt 0.3849
_refine_ls_wR_factor_ref 0.4122
_reflns_number_gt 2662
_reflns_number_total 3602
_reflns_threshold_expression >2sigma(I)
_cod_data_source_file c7ob01271c2.cif
_cod_data_source_block 2013296_0m
_cod_original_formula_sum 'C23 H20 N2 O2.50'
_cod_database_code 7155698

loop_
_symmetry_equiv_pos_as_xyz
'x, y, z'
'-x, y, -z+1/2'
'x+1/2, y+1/2, z'
'-x+1/2, y+1/2, -z+1/2'
'-x, -y, -z'
'x, -y, z-1/2'
'-x+1/2, -y+1/2, -z'
'x+1/2, -y+1/2, z-1/2'

loop_
_atom_site_label
_atom_site_type_symbol
_atom_site_fract_x
_atom_site_fract_y
_atom_site_fract_z
_atom_site_U_iso_or_equiv
_atom_site_adp_type
_atom_site_occupancy
_atom_site_symmetry_multiplicity
_atom_site_calc_flag
_atom_site_refinement_flags
O1 O 0.43434(16) 1.0834(4) 0.0140(3) 0.0907(15) Uani 1 1 d .
N1 N 0.26879(14) 1.0121(4) 0.03141(17) 0.0443(10) Uani 1 1 d .
N2 N 0.44991(17) 0.8358(5) -0.0054(2) 0.0731(14) Uani 1 1 d .
H2A H 0.4847 0.8541 -0.0068 0.088 Uiso 1 1 calc R
H2B H 0.4364 0.7429 -0.0110 0.088 Uiso 1 1 calc R
C18 C 0.0520(2) 0.9285(7) 0.1577(3) 0.0747(16) Uani 1 1 d .
H1 H 0.0231 0.9138 0.1792 0.090 Uiso 1 1 calc R
C17 C 0.0998(2) 0.8346(6) 0.1719(2) 0.0649(14) Uani 1 1 d .
H9 H 0.1037 0.7561 0.2038 0.078 Uiso 1 1 calc R
C16 C 0.14258(19) 0.8553(5) 0.1390(2) 0.0525(11) Uani 1 1 d .
H10 H 0.1746 0.7899 0.1490 0.063 Uiso 1 1 calc R
C15 C 0.13793(17) 0.9722(4) 0.0917(2) 0.0434(11) Uani 1 1 d .
C2 C 0.18248(18) 0.9966(4) 0.0553(2) 0.0431(10) Uani 1 1 d .
C1 C 0.24151(17) 0.9823(4) 0.08189(19) 0.0399(10) Uani 1 1 d .
C21 C 0.33041(18) 1.0369(5) 0.0398(2) 0.0482(11) Uani 1 1 d .
H16 H 0.3502 1.0461 0.0877 0.058 Uiso 1 1 calc R
H15 H 0.3355 1.1338 0.0182 0.058 Uiso 1 1 calc R
C22 C 0.3575(2) 0.9082(5) 0.0102(3) 0.0577(13) Uani 1 1 d .
H17 H 0.3330 0.8840 -0.0347 0.069 Uiso 1 1 calc R
H18 H 0.3600 0.8163 0.0381 0.069 Uiso 1 1 calc R
C23 C 0.41743(18) 0.9497(5) 0.0056(2) 0.0484(11) Uani 1 1 d .
C8 C 0.22692(19) 1.0480(4) -0.0269(2) 0.0454(11) Uani 1 1 d .
C3 C 0.17204(19) 1.0349(4) -0.0152(2) 0.0451(11) Uani 1 1 d .
C9 C 0.27563(17) 0.9407(4) 0.1519(2) 0.0433(10) Uani 1 1 d .
C14 C 0.2695(2) 1.0289(5) 0.2063(2) 0.0550(12) Uani 1 1 d .
H6 H 0.2459 1.1164 0.1986 0.066 Uiso 1 1 calc R
C13 C 0.2984(3) 0.9864(6) 0.2715(3) 0.0707(16) Uani 1 1 d .
H5 H 0.2936 1.0446 0.3076 0.085 Uiso 1 1 calc R
C12 C 0.3342(3) 0.8589(7) 0.2839(3) 0.0768(17) Uani 1 1 d .
H2 H 0.3545 0.8330 0.3281 0.092 Uiso 1 1 calc R
C11 C 0.3397(2) 0.7699(7) 0.2304(3) 0.0699(14) Uani 1 1 d .
H3 H 0.3633 0.6825 0.2385 0.084 Uiso 1 1 calc R
C10 C 0.3104(2) 0.8099(5) 0.1644(2) 0.0572(12) Uani 1 1 d .
H4 H 0.3140 0.7488 0.1285 0.069 Uiso 1 1 calc R
C19 C 0.0477(2) 1.0446(6) 0.1111(3) 0.0672(15) Uani 1 1 d .
H8 H 0.0156 1.1095 0.1014 0.081 Uiso 1 1 calc R
C20 C 0.08946(19) 1.0680(5) 0.0784(2) 0.0553(12) Uani 1 1 d .
H7 H 0.0854 1.1482 0.0472 0.066 Uiso 1 1 calc R
C4 C 0.1219(2) 1.0555(5) -0.0691(2) 0.0549(12) Uani 1 1 d .
H11 H 0.0853 1.0450 -0.0629 0.066 Uiso 1 1 calc R
C5 C 0.1291(2) 1.0922(6) -0.1323(2) 0.0628(13) Uani 1 1 d .
H14 H 0.0965 1.1039 -0.1690 0.075 Uiso 1 1 calc R
C6 C 0.1824(2) 1.1117(6) -0.1421(2) 0.0631(13) Uani 1 1 d .
H13 H 0.1851 1.1400 -0.1848 0.076 Uiso 1 1 calc R
C7 C 0.2329(2) 1.0902(5) -0.0900(2) 0.0557(12) Uani 1 1 d .
H12 H 0.2692 1.1035 -0.0970 0.067 Uiso 1 1 calc R
O1S O 0.5000 0.7556(6) 0.2500 0.109(3) Uani 1 2 d SD
O2S O 0.4702(3) 0.0558(7) 0.1854(3) 0.1209(19) Uani 1 1 d DU
H2' H 0.4904(4) -0.0063(10) 0.1693(5) -0.400(2) Uiso 1 1 d D
H3' H 0.4741(11) 0.7477(6) 0.2124(9) -0.002(8) Uiso 1 1 d D
H4' H 0.5000 0.8542(6) 0.2500 0.24(8) Uiso 1 2 d SD

loop_
_atom_site_aniso_label
_atom_site_aniso_U_11
_atom_site_aniso_U_22
_atom_site_aniso_U_33
_atom_site_aniso_U_23
_atom_site_aniso_U_13
_atom_site_aniso_U_12
O1 0.060(2) 0.054(2) 0.178(4) -0.006(2) 0.066(3) -0.0052(17)
N1 0.0340(19) 0.050(2) 0.052(2) -0.0042(15) 0.0163(16) -0.0017(14)
N2 0.044(2) 0.060(2) 0.125(4) -0.022(2) 0.038(2) -0.0034(19)
C18 0.050(3) 0.110(4) 0.074(3) 0.001(3) 0.033(3) -0.008(3)
C17 0.061(3) 0.082(4) 0.058(3) 0.009(2) 0.026(2) -0.012(3)
C16 0.044(2) 0.054(2) 0.061(3) 0.006(2) 0.016(2) -0.0047(19)
C15 0.034(2) 0.048(2) 0.049(2) -0.0026(17) 0.0127(18) -0.0063(17)
C2 0.039(2) 0.043(2) 0.048(2) -0.0024(17) 0.0145(18) -0.0001(17)
C1 0.037(2) 0.041(2) 0.042(2) -0.0054(15) 0.0109(17) -0.0029(16)
C21 0.039(2) 0.048(2) 0.060(3) -0.0075(18) 0.017(2) -0.0068(18)
C22 0.044(3) 0.049(2) 0.087(3) -0.013(2) 0.030(2) -0.0022(19)
C23 0.037(2) 0.049(2) 0.061(3) -0.0006(18) 0.017(2) -0.0026(18)
C8 0.048(2) 0.039(2) 0.049(2) -0.0023(16) 0.0129(19) -0.0021(17)
C3 0.045(2) 0.038(2) 0.054(2) 0.0001(17) 0.0160(19) -0.0020(17)
C9 0.035(2) 0.048(2) 0.046(2) 0.0007(17) 0.0089(18) -0.0044(17)
C14 0.063(3) 0.049(2) 0.057(3) -0.0025(19) 0.024(2) -0.007(2)
C13 0.091(4) 0.066(3) 0.059(3) -0.010(2) 0.026(3) -0.024(3)
C12 0.076(4) 0.082(4) 0.060(3) 0.016(3) -0.002(3) -0.021(3)
C11 0.063(3) 0.072(3) 0.070(3) 0.013(3) 0.013(2) 0.011(3)
C10 0.054(3) 0.058(3) 0.060(3) 0.005(2) 0.017(2) 0.008(2)
C19 0.041(3) 0.083(4) 0.078(4) 0.000(3) 0.017(3) 0.008(2)
C20 0.041(2) 0.062(3) 0.062(3) 0.000(2) 0.015(2) 0.001(2)
C4 0.048(3) 0.053(3) 0.059(3) -0.004(2) 0.009(2) -0.0048(19)
C5 0.061(3) 0.064(3) 0.055(3) 0.004(2) 0.003(2) -0.004(2)
C6 0.075(3) 0.070(3) 0.045(2) 0.003(2) 0.018(2) -0.008(3)
C7 0.062(3) 0.059(3) 0.052(3) -0.0018(19) 0.025(2) -0.005(2)
O1S 0.087(6) 0.045(3) 0.216(11) 0.000 0.078(7) 0.000
O2S 0.121(2) 0.120(2) 0.119(2) 0.0062(10) 0.0297(11) -0.0011(10)

loop_
_atom_type_symbol
_atom_type_description
_atom_type_scat_dispersion_real
_atom_type_scat_dispersion_imag
_atom_type_scat_source
C C 0.0033 0.0016 'International Tables Vol C Tables 4.2.6.8 and 6.1.1.4'
H H 0.0000 0.0000 'International Tables Vol C Tables 4.2.6.8 and 6.1.1.4'
N N 0.0061 0.0033 'International Tables Vol C Tables 4.2.6.8 and 6.1.1.4'
O O 0.0106 0.0060 'International Tables Vol C Tables 4.2.6.8 and 6.1.1.4'

loop_
_geom_angle_atom_site_label_1
_geom_angle_atom_site_label_2
_geom_angle_atom_site_label_3
_geom_angle
C8 N1 C1 108.0(3)
C8 N1 C21 123.0(3)
C1 N1 C21 127.6(3)
C23 N2 H2A 120.0
C23 N2 H2B 120.0
H2A N2 H2B 120.0
C17 C18 C19 118.4(5)
C17 C18 H1 120.8
C19 C18 H1 120.8
C18 C17 C16 120.8(5)
C18 C17 H9 119.6
C16 C17 H9 119.6
C15 C16 C17 120.6(4)
C15 C16 H10 119.7
C17 C16 H10 119.7
C16 C15 C20 117.9(4)
C16 C15 C2 122.0(4)
C20 C15 C2 120.0(4)
C1 C2 C3 107.0(4)
C1 C2 C15 126.6(4)
C3 C2 C15 126.4(4)
C2 C1 N1 109.5(3)
C2 C1 C9 129.4(4)
N1 C1 C9 121.1(3)
N1 C21 C22 112.7(3)
N1 C21 H16 109.0
C22 C21 H16 109.0
N1 C21 H15 109.0
C22 C21 H15 109.0
H16 C21 H15 107.8
C21 C22 C23 112.4(4)
C21 C22 H17 109.1
C23 C22 H17 109.1
C21 C22 H18 109.1
C23 C22 H18 109.1
H17 C22 H18 107.9
O1 C23 N2 122.8(4)
O1 C23 C22 120.0(4)
N2 C23 C22 117.2(4)
N1 C8 C7 129.3(4)
N1 C8 C3 109.1(4)
C7 C8 C3 121.7(4)
C4 C3 C8 119.6(4)
C4 C3 C2 134.0(4)
C8 C3 C2 106.4(4)
C10 C9 C14 119.3(4)
C10 C9 C1 121.1(4)
C14 C9 C1 119.4(4)
C13 C14 C9 119.9(5)
C13 C14 H6 120.1
C9 C14 H6 120.1
C14 C13 C12 120.9(5)
C14 C13 H5 119.5
C12 C13 H5 119.5
C13 C12 C11 119.4(5)
C13 C12 H2 120.3
C11 C12 H2 120.3
C12 C11 C10 120.4(5)
C12 C11 H3 119.8
C10 C11 H3 119.8
C9 C10 C11 120.0(4)
C9 C10 H4 120.0
C11 C10 H4 120.0
C20 C19 C18 121.9(5)
C20 C19 H8 119.1
C18 C19 H8 119.1
C19 C20 C15 120.4(4)
C19 C20 H7 119.8
C15 C20 H7 119.8
C5 C4 C3 117.5(5)
C5 C4 H11 121.3
C3 C4 H11 121.3
C6 C5 C4 122.2(5)
C6 C5 H14 118.9
C4 C5 H14 118.9
C5 C6 C7 121.7(4)
C5 C6 H13 119.2
C7 C6 H13 119.2
C6 C7 C8 117.2(5)
C6 C7 H12 121.4
C8 C7 H12 121.4
H4' O1S H3' 94.61(15)
H4' O1S H4' 0.000(2)
H3' O1S H4' 94.61(15)

loop_
_geom_bond_atom_site_label_1
_geom_bond_atom_site_label_2
_geom_bond_distance
O1 C23 1.219(5)
N1 C8 1.369(5)
N1 C1 1.398(5)
N1 C21 1.459(5)
N2 C23 1.312(5)
N2 H2A 0.8600
N2 H2B 0.8600
C18 C17 1.369(8)
C18 C19 1.369(7)
C18 H1 0.9300
C17 C16 1.391(6)
C17 H9 0.9300
C16 C15 1.385(6)
C16 H10 0.9300
C15 C20 1.392(6)
C15 C2 1.483(6)
C2 C1 1.377(6)
C2 C3 1.438(6)
C1 C9 1.488(5)
C21 C22 1.499(6)
C21 H16 0.9700
C21 H15 0.9700
C22 C23 1.513(6)
C22 H17 0.9700
C22 H18 0.9700
C8 C7 1.393(6)
C8 C3 1.411(6)
C3 C4 1.402(6)
C9 C10 1.385(6)
C9 C14 1.394(6)
C14 C13 1.375(7)
C14 H6 0.9300
C13 C12 1.376(8)
C13 H5 0.9300
C12 C11 1.378(8)
C12 H2 0.9300
C11 C10 1.386(7)
C11 H3 0.9300
C10 H4 0.9300
C19 C20 1.369(7)
C19 H8 0.9300
C20 H7 0.9300
C4 C5 1.395(7)
C4 H11 0.9300
C5 C6 1.363(8)
C5 H14 0.9300
C6 C7 1.389(7)
C6 H13 0.9300
C7 H12 0.9300
O1S H4' 0.8502(10)
O1S H3' 0.8501(10)
O1S H4' 0.8502(10)
O2S H2' 0.8500(10)

loop_
_geom_torsion_atom_site_label_1
_geom_torsion_atom_site_label_2
_geom_torsion_atom_site_label_3
_geom_torsion_atom_site_label_4
_geom_torsion
C19 C18 C17 C16 -0.9(8)
C18 C17 C16 C15 0.5(7)
C17 C16 C15 C20 0.3(7)
C17 C16 C15 C2 -179.4(4)
C16 C15 C2 C1 -38.4(6)
C20 C15 C2 C1 141.9(4)
C16 C15 C2 C3 139.4(4)
C20 C15 C2 C3 -40.3(6)
C3 C2 C1 N1 0.8(4)
C15 C2 C1 N1 179.0(4)
C3 C2 C1 C9 -178.5(4)
C15 C2 C1 C9 -0.3(7)
C8 N1 C1 C2 1.0(4)
C21 N1 C1 C2 168.1(4)
C8 N1 C1 C9 -179.5(3)
C21 N1 C1 C9 -12.5(6)
C8 N1 C21 C22 -82.5(5)
C1 N1 C21 C22 112.3(5)
N1 C21 C22 C23 167.8(4)
C21 C22 C23 O1 -12.3(7)
C21 C22 C23 N2 165.5(4)
C1 N1 C8 C7 178.1(4)
C21 N1 C8 C7 10.3(7)
C1 N1 C8 C3 -2.6(4)
C21 N1 C8 C3 -170.3(3)
N1 C8 C3 C4 -175.5(4)
C7 C8 C3 C4 3.9(6)
N1 C8 C3 C2 3.0(4)
C7 C8 C3 C2 -177.5(4)
C1 C2 C3 C4 175.9(4)
C15 C2 C3 C4 -2.3(7)
C1 C2 C3 C8 -2.3(4)
C15 C2 C3 C8 179.5(4)
C2 C1 C9 C10 119.0(5)
N1 C1 C9 C10 -60.3(5)
C2 C1 C9 C14 -56.6(6)
N1 C1 C9 C14 124.1(4)
C10 C9 C14 C13 0.7(7)
C1 C9 C14 C13 176.4(4)
C9 C14 C13 C12 1.1(7)
C14 C13 C12 C11 -2.1(8)
C13 C12 C11 C10 1.2(8)
C14 C9 C10 C11 -1.5(7)
C1 C9 C10 C11 -177.2(4)
C12 C11 C10 C9 0.6(8)
C17 C18 C19 C20 0.5(8)
C18 C19 C20 C15 0.3(8)
C16 C15 C20 C19 -0.7(7)
C2 C15 C20 C19 179.0(4)
C8 C3 C4 C5 -1.5(6)
C2 C3 C4 C5 -179.6(4)
C3 C4 C5 C6 -1.6(7)
C4 C5 C6 C7 2.4(8)
C5 C6 C7 C8 -0.1(7)
N1 C8 C7 C6 176.2(4)
C3 C8 C7 C6 -3.1(6)
